data_7241334
loop_
_publ_author_name
'Gao, Wenjing'
'Wan, Yameng'
'Zhang, Zhiguo'
'Wu, Hao'
'Liu, Tongxin'
'Zhang, Guisheng'

_publ_section_title
;
 The Hofmann reaction involving annulation of o-(pyridin-2-yl)aryl amides
 selectively and rapidly leads to potential photocatalytically active
 6H-pyrido[1,2-c]quinazolin-6-one derivatives
;
_journal_issue 22
_journal_name_full 'Green Chemistry'
_journal_page_first 7955
_journal_page_last 7961
_journal_paper_doi 10.1039/D0GC02777D
_journal_volume 22
_journal_year 2020
_chemical_formula_moiety 'B F4, C13 H11 N2 O'
_chemical_formula_sum 'C13 H11 B F4 N2 O'
_chemical_formula_weight 298.05
_space_group_crystal_system orthorhombic
_space_group_IT_number 33
_space_group_name_Hall 'P 2c -2n'
_space_group_name_H-M_alt 'P n a 21'
_atom_sites_solution_hydrogens geom
_atom_sites_solution_primary dual
_audit_creation_date 2020-09-24
_audit_creation_method
;
Olex2 1.3-ac4
(compiled 2018.12.18 svn.r3554 for Rigaku Oxford Diffraction, GUI svn.r1)
;
_audit_update_record
;
2020-09-25 deposited with the CCDC.	2020-10-01 downloaded from the CCDC.
;
_cell_angle_alpha 90
_cell_angle_beta 90
_cell_angle_gamma 90
_cell_formula_units_Z 4
_cell_length_a 10.3539(5)
_cell_length_b 10.9951(6)
_cell_length_c 11.0590(7)
_cell_measurement_reflns_used 2014
_cell_measurement_temperature 293(2)
_cell_measurement_theta_max 27.1500
_cell_measurement_theta_min 3.9270
_cell_volume 1258.98(12)
_computing_cell_refinement 'CrysAlisPro 1.171.40.53 (Rigaku OD, 2019)'
_computing_data_collection 'CrysAlisPro 1.171.40.53 (Rigaku OD, 2019)'
_computing_data_reduction 'CrysAlisPro 1.171.40.53 (Rigaku OD, 2019)'
_computing_molecular_graphics 'Olex2 (Dolomanov et al., 2009)'
_computing_publication_material 'Olex2 (Dolomanov et al., 2009)'
_computing_structure_refinement 'ShelXL (Sheldrick, 2015)'
_computing_structure_solution 'ShelXT (Sheldrick, 2015)'
_diffrn_ambient_temperature 293(2)
_diffrn_detector 'CCD plate'
_diffrn_detector_area_resol_mean 8.0521
_diffrn_detector_type EosS2
_diffrn_measured_fraction_theta_full 0.998
_diffrn_measured_fraction_theta_max 0.998
_diffrn_measurement_details
;
List of Runs (angles in degrees, time in seconds):

  # Type    Start    End  Width  t~exp~   \w     \q     \k     \f   Frames
#--------------------------------------------------------------------------
  1  \w     12.00  71.00   1.00    6.01    --   16.13-144.00-147.00   59
  2  \w    -42.00 -17.00   1.00    6.01    --  -16.83  88.00  25.00   25
  3  \w     11.00  82.00   1.00    6.01    --   16.13  57.00  90.00   71
  4  \w     39.00  89.00   1.00    6.01    --   16.13-178.00  60.00   50
;
_diffrn_measurement_device 'four-circle diffractometer'
_diffrn_measurement_device_type 'SuperNova, Dual, Cu at home/near, EosS2'
_diffrn_measurement_method '\w scans'
_diffrn_orient_matrix_type 'CrysAlisPro convention (1999,Acta A55,543-557)'
_diffrn_orient_matrix_UB_11 -0.0349422000
_diffrn_orient_matrix_UB_12 0.0491456000
_diffrn_orient_matrix_UB_13 0.0256366000
_diffrn_orient_matrix_UB_21 -0.0587772000
_diffrn_orient_matrix_UB_22 -0.0311732000
_diffrn_orient_matrix_UB_23 -0.0110560000
_diffrn_orient_matrix_UB_31 0.0042309000
_diffrn_orient_matrix_UB_32 -0.0277764000
_diffrn_orient_matrix_UB_33 0.0577637000
_diffrn_radiation_monochromator mirror
_diffrn_radiation_probe x-ray
_diffrn_radiation_type MoK\a
_diffrn_radiation_wavelength 0.71073
_diffrn_reflns_av_R_equivalents 0.0202
_diffrn_reflns_av_unetI/netI 0.0264
_diffrn_reflns_Laue_measured_fraction_full 0.998
_diffrn_reflns_Laue_measured_fraction_max 0.998
_diffrn_reflns_limit_h_max 12
_diffrn_reflns_limit_h_min -8
_diffrn_reflns_limit_k_max 11
_diffrn_reflns_limit_k_min -13
_diffrn_reflns_limit_l_max 13
_diffrn_reflns_limit_l_min -12
_diffrn_reflns_number 4515
_diffrn_reflns_point_group_measured_fraction_full 0.886
_diffrn_reflns_point_group_measured_fraction_max 0.886
_diffrn_reflns_theta_full 25.115
_diffrn_reflns_theta_max 25.115
_diffrn_reflns_theta_min 3.271
_diffrn_source 'micro-focus sealed X-ray tube'
_diffrn_source_type 'SuperNova (Mo) X-ray Source'
_exptl_absorpt_coefficient_mu 0.140
_exptl_absorpt_correction_T_max 1.00000
_exptl_absorpt_correction_T_min 0.60268
_exptl_absorpt_correction_type multi-scan
_exptl_absorpt_process_details
;
CrysAlisPro 1.171.40.53 (Rigaku Oxford Diffraction, 2019)
Empirical absorption correction using spherical harmonics,
 implemented in SCALE3 ABSPACK scaling algorithm.
;
_exptl_crystal_colour 'clear light yellow'
_exptl_crystal_colour_lustre clear
_exptl_crystal_colour_modifier light
_exptl_crystal_colour_primary yellow
_exptl_crystal_density_diffrn 1.572
_exptl_crystal_description block
_exptl_crystal_F_000 608
_exptl_crystal_size_max 0.33
_exptl_crystal_size_mid 0.28
_exptl_crystal_size_min 0.24
_refine_diff_density_max 0.400
_refine_diff_density_min -0.273
_refine_diff_density_rms 0.045
_refine_ls_abs_structure_details
;
 Flack x determined using 641 quotients [(I+)-(I-)]/[(I+)+(I-)]
 (Parsons, Flack and Wagner, Acta Cryst. B69 (2013) 249-259).
;
_refine_ls_abs_structure_Flack -0.3(5)
_refine_ls_extinction_method none
_refine_ls_goodness_of_fit_ref 0.870
_refine_ls_hydrogen_treatment constr
_refine_ls_matrix_type full
_refine_ls_number_parameters 191
_refine_ls_number_reflns 1997
_refine_ls_number_restraints 1
_refine_ls_restrained_S_all 0.870
_refine_ls_R_factor_all 0.0505
_refine_ls_R_factor_gt 0.0443
_refine_ls_shift/su_max 0.000
_refine_ls_shift/su_mean 0.000
_refine_ls_structure_factor_coef Fsqd
_refine_ls_weighting_details 'w=1/[\s^2^(Fo^2^)+(0.1032P)^2^+0.3901P] where P=(Fo^2^+2Fc^2^)/3'
_refine_ls_weighting_scheme calc
_refine_ls_wR_factor_gt 0.1253
_refine_ls_wR_factor_ref 0.1345
_reflns_Friedel_coverage 0.680
_reflns_Friedel_fraction_full 0.761
_reflns_Friedel_fraction_max 0.761
_reflns_number_gt 1768
_reflns_number_total 1997
_reflns_threshold_expression 'I > 2\s(I)'
_cod_data_source_file d0gc02777d2.cif
_cod_data_source_block wym-20200924
_cod_depositor_comments 'Adding full bibliography for 7241334.cif.'
_cod_database_code 7241334
_shelx_shelxl_version_number 2018/3
_chemical_oxdiff_formula 'C1 H1 O1 N1 F1 B1'
_shelx_space_group_comment
;
The symmetry employed for this shelxl refinement is uniquely defined
by the following loop, which should always be used as a source of
symmetry information in preference to the above space-group names.
They are only intended as comments.
;
_shelx_estimated_absorpt_t_max 0.967
_shelx_estimated_absorpt_t_min 0.955
_diffrn_oxdiff_digest_frames
;
011e637b5571e001d81ace50f91e8b8f63000303fe2
;
_reflns_odcompleteness_completeness 99.60
_reflns_odcompleteness_iscentric 1
_reflns_odcompleteness_theta 26.32
_olex2_refinement_description
;
1. Fixed Uiso
 At 1.2 times of:
  All C(H) groups
 At 1.5 times of:
  All C(H,H,H) groups
2.a Aromatic/amide H refined with riding coordinates:
 C14(H14), C17(H17), C15(H15), C10(H10), C16(H16), C8(H8), C11(H11), C9(H9)
2.b Idealised Me refined as rotating group:
 C21(H21A,H21B,H21C)
;
_olex2_date_sample_data_collection 2020-09-24
_olex2_submission_special_instructions 'No special instructions were received'
_oxdiff_exptl_absorpt_empirical_details
;
Empirical correction (ABSPACK) includes:
- Absorption correction using spherical harmonics
- Frame scaling
;
_oxdiff_exptl_absorpt_empirical_full_max 1.445
_oxdiff_exptl_absorpt_empirical_full_min 0.551

loop_
_space_group_symop_operation_xyz
'x, y, z'
'-x, -y, z+1/2'
'x+1/2, -y+1/2, z'
'-x+1/2, y+1/2, z+1/2'

loop_
_atom_site_label
_atom_site_type_symbol
_atom_site_fract_x
_atom_site_fract_y
_atom_site_fract_z
_atom_site_U_iso_or_equiv
_atom_site_adp_type
_atom_site_occupancy
_atom_site_site_symmetry_order
_atom_site_calc_flag
_atom_site_refinement_flags_posn
_atom_site_refinement_flags_adp
_atom_site_refinement_flags_occupancy
_atom_site_disorder_assembly
_atom_site_disorder_group
F1 F 0.2038(3) 0.5103(3) 0.2053(3) 0.0766(10) Uani 1 1 d . . . . .
O20 O 0.6112(3) 0.6166(3) 0.4663(3) 0.0564(9) Uani 1 1 d . . . . .
N7 N 0.5059(3) 0.4567(3) 0.5571(3) 0.0352(7) Uani 1 1 d . . . . .
N19 N 0.4317(3) 0.6602(3) 0.5755(3) 0.0389(8) Uani 1 1 d . . . . .
F3 F 0.3110(3) 0.6471(3) 0.3163(4) 0.0857(11) Uani 1 1 d . . . . .
C18 C 0.3324(4) 0.6210(4) 0.6517(4) 0.0368(9) Uani 1 1 d . . . . .
F4 F 0.3802(3) 0.4569(4) 0.3084(5) 0.1004(13) Uani 1 1 d . . . . .
F5 F 0.1994(6) 0.4985(5) 0.4072(5) 0.1230(18) Uani 1 1 d . . . . .
C13 C 0.3198(4) 0.4975(4) 0.6792(4) 0.0357(9) Uani 1 1 d . . . . .
C12 C 0.4102(3) 0.4111(4) 0.6276(4) 0.0348(8) Uani 1 1 d . . . . .
C14 C 0.2177(4) 0.4591(4) 0.7532(4) 0.0431(10) Uani 1 1 d . . . . .
H14 H 0.207974 0.377027 0.771287 0.052 Uiso 1 1 calc R . . . .
C17 C 0.2462(4) 0.7048(4) 0.7025(4) 0.0445(10) Uani 1 1 d . . . . .
H17 H 0.254978 0.787426 0.686688 0.053 Uiso 1 1 calc R . . . .
C6 C 0.5221(4) 0.5848(4) 0.5281(4) 0.0397(9) Uani 1 1 d . . . . .
C15 C 0.1320(4) 0.5425(4) 0.7990(5) 0.0498(11) Uani 1 1 d . . . . .
H15 H 0.062533 0.516982 0.845886 0.060 Uiso 1 1 calc R . . . .
C10 C 0.4914(4) 0.2099(4) 0.5898(5) 0.0509(12) Uani 1 1 d . . . . .
H10 H 0.485984 0.126168 0.600952 0.061 Uiso 1 1 calc R . . . .
C16 C 0.1498(4) 0.6642(5) 0.7750(4) 0.0514(12) Uani 1 1 d . . . . .
H16 H 0.093805 0.720406 0.809659 0.062 Uiso 1 1 calc R . . . .
C8 C 0.5937(4) 0.3808(4) 0.5021(5) 0.0465(11) Uani 1 1 d . . . . .
H8 H 0.658446 0.413735 0.453851 0.056 Uiso 1 1 calc R . . . .
C21 C 0.4367(4) 0.7880(4) 0.5353(5) 0.0513(12) Uani 1 1 d . . . . .
H21A H 0.354193 0.811129 0.502925 0.077 Uiso 1 1 calc GR . . . .
H21B H 0.501611 0.796763 0.473921 0.077 Uiso 1 1 calc GR . . . .
H21C H 0.457450 0.839345 0.602734 0.077 Uiso 1 1 calc GR . . . .
C11 C 0.4043(4) 0.2868(4) 0.6457(4) 0.0452(10) Uani 1 1 d . . . . .
H11 H 0.340919 0.254616 0.695916 0.054 Uiso 1 1 calc R . . . .
C9 C 0.5869(4) 0.2591(4) 0.5173(5) 0.0496(11) Uani 1 1 d . . . . .
H9 H 0.646222 0.208499 0.479067 0.060 Uiso 1 1 calc R . . . .
B2 B 0.2713(5) 0.5285(5) 0.3096(5) 0.0468(12) Uani 1 1 d . . . . .

loop_
_atom_site_aniso_label
_atom_site_aniso_U_11
_atom_site_aniso_U_22
_atom_site_aniso_U_33
_atom_site_aniso_U_23
_atom_site_aniso_U_13
_atom_site_aniso_U_12
F1 0.098(2) 0.0591(19) 0.072(2) -0.0058(16) -0.0421(19) 0.0005(16)
O20 0.0508(17) 0.0521(18) 0.066(2) 0.0053(17) 0.0169(17) -0.0088(14)
N7 0.0356(15) 0.0350(17) 0.0350(18) -0.0009(14) -0.0022(14) 0.0008(13)
N19 0.0428(16) 0.0327(17) 0.041(2) 0.0041(14) 0.0008(15) 0.0008(13)
F3 0.114(2) 0.0461(16) 0.097(3) 0.0057(16) -0.040(2) -0.0183(17)
C18 0.0353(18) 0.042(2) 0.033(2) 0.0017(17) -0.0046(17) -0.0005(15)
F4 0.088(2) 0.077(2) 0.137(4) -0.007(2) -0.042(3) 0.0187(17)
F5 0.142(4) 0.149(4) 0.078(3) 0.013(3) 0.027(3) -0.049(3)
C13 0.0353(19) 0.042(2) 0.030(2) -0.0008(16) -0.0051(16) 0.0012(15)
C12 0.0345(18) 0.040(2) 0.030(2) 0.0031(16) -0.0064(16) -0.0033(15)
C14 0.043(2) 0.049(2) 0.037(2) 0.0038(18) -0.0004(18) -0.0060(18)
C17 0.051(2) 0.042(2) 0.041(2) 0.0027(19) -0.002(2) 0.0077(18)
C6 0.039(2) 0.037(2) 0.042(2) 0.0015(18) -0.0030(19) -0.0060(16)
C15 0.043(2) 0.060(3) 0.046(3) 0.005(2) 0.005(2) 0.0019(18)
C10 0.055(2) 0.040(2) 0.058(3) 0.002(2) -0.007(2) 0.0041(18)
C16 0.046(2) 0.064(3) 0.044(3) 0.000(2) 0.000(2) 0.013(2)
C8 0.039(2) 0.049(2) 0.051(3) -0.007(2) 0.004(2) 0.0040(18)
C21 0.061(3) 0.034(2) 0.059(3) 0.008(2) 0.003(2) -0.0054(18)
C11 0.047(2) 0.039(2) 0.050(3) 0.007(2) -0.003(2) -0.0008(17)
C9 0.047(2) 0.048(3) 0.054(3) -0.009(2) -0.004(2) 0.0106(18)
B2 0.053(3) 0.041(3) 0.047(3) 0.009(2) -0.010(3) -0.006(2)

loop_
_atom_type_symbol
_atom_type_description
_atom_type_scat_dispersion_real
_atom_type_scat_dispersion_imag
_atom_type_scat_source
C C 0.0033 0.0016 'International Tables Vol C Tables 4.2.6.8 and 6.1.1.4'
H H 0.0000 0.0000 'International Tables Vol C Tables 4.2.6.8 and 6.1.1.4'
B B 0.0013 0.0007 'International Tables Vol C Tables 4.2.6.8 and 6.1.1.4'
F F 0.0171 0.0103 'International Tables Vol C Tables 4.2.6.8 and 6.1.1.4'
N N 0.0061 0.0033 'International Tables Vol C Tables 4.2.6.8 and 6.1.1.4'
O O 0.0106 0.0060 'International Tables Vol C Tables 4.2.6.8 and 6.1.1.4'

loop_
_citation_id
_citation_doi
_citation_year
1 10.1039/D0GC02777D 2020

loop_
_geom_angle_atom_site_label_1
_geom_angle_atom_site_label_2
_geom_angle_atom_site_label_3
_geom_angle
_geom_angle_site_symmetry_1
_geom_angle_site_symmetry_3
_geom_angle_publ_flag
C12 N7 C6 124.6(3) . . ?
C12 N7 C8 120.9(3) . . ?
C8 N7 C6 114.4(3) . . ?
C18 N19 C21 120.1(3) . . ?
C6 N19 C18 123.5(3) . . ?
C6 N19 C21 116.2(3) . . ?
N19 C18 C17 120.5(4) . . ?
C13 C18 N19 120.0(3) . . ?
C13 C18 C17 119.5(4) . . ?
C18 C13 C12 119.4(4) . . ?
C18 C13 C14 119.3(4) . . ?
C14 C13 C12 121.3(4) . . ?
N7 C12 C13 117.1(3) . . ?
N7 C12 C11 118.7(4) . . ?
C11 C12 C13 124.2(4) . . ?
C13 C14 H14 119.9 . . ?
C15 C14 C13 120.1(4) . . ?
C15 C14 H14 119.9 . . ?
C18 C17 H17 120.3 . . ?
C16 C17 C18 119.3(4) . . ?
C16 C17 H17 120.3 . . ?
O20 C6 N7 119.8(4) . . ?
O20 C6 N19 124.9(4) . . ?
N19 C6 N7 115.3(3) . . ?
C14 C15 H15 120.3 . . ?
C14 C15 C16 119.5(4) . . ?
C16 C15 H15 120.3 . . ?
C11 C10 H10 120.5 . . ?
C11 C10 C9 119.1(4) . . ?
C9 C10 H10 120.5 . . ?
C17 C16 C15 122.2(4) . . ?
C17 C16 H16 118.9 . . ?
C15 C16 H16 118.9 . . ?
N7 C8 H8 119.6 . . ?
C9 C8 N7 120.7(4) . . ?
C9 C8 H8 119.6 . . ?
N19 C21 H21A 109.5 . . ?
N19 C21 H21B 109.5 . . ?
N19 C21 H21C 109.5 . . ?
H21A C21 H21B 109.5 . . ?
H21A C21 H21C 109.5 . . ?
H21B C21 H21C 109.5 . . ?
C12 C11 C10 120.8(4) . . ?
C12 C11 H11 119.6 . . ?
C10 C11 H11 119.6 . . ?
C10 C9 H9 120.1 . . ?
C8 C9 C10 119.8(4) . . ?
C8 C9 H9 120.1 . . ?
F1 B2 F3 109.8(4) . . ?
F1 B2 F4 109.1(5) . . ?
F3 B2 F4 107.5(4) . . ?
F5 B2 F1 110.9(4) . . ?
F5 B2 F3 110.8(5) . . ?
F5 B2 F4 108.6(5) . . ?

loop_
_geom_bond_atom_site_label_1
_geom_bond_atom_site_label_2
_geom_bond_distance
_geom_bond_site_symmetry_2
_geom_bond_publ_flag
F1 B2 1.364(6) . ?
O20 C6 1.202(5) . ?
N7 C12 1.357(5) . ?
N7 C6 1.454(5) . ?
N7 C8 1.375(5) . ?
N19 C18 1.397(5) . ?
N19 C6 1.356(5) . ?
N19 C21 1.475(5) . ?
F3 B2 1.369(6) . ?
C18 C13 1.397(5) . ?
C18 C17 1.401(6) . ?
F4 B2 1.375(6) . ?
F5 B2 1.352(7) . ?
C13 C12 1.450(5) . ?
C13 C14 1.402(6) . ?
C12 C11 1.383(6) . ?
C14 H14 0.9300 . ?
C14 C15 1.372(6) . ?
C17 H17 0.9300 . ?
C17 C16 1.356(6) . ?
C15 H15 0.9300 . ?
C15 C16 1.376(7) . ?
C10 H10 0.9300 . ?
C10 C11 1.383(7) . ?
C10 C9 1.383(7) . ?
C16 H16 0.9300 . ?
C8 H8 0.9300 . ?
C8 C9 1.351(6) . ?
C21 H21A 0.9600 . ?
C21 H21B 0.9600 . ?
C21 H21C 0.9600 . ?
C11 H11 0.9300 . ?
C9 H9 0.9300 . ?

loop_
_geom_torsion_atom_site_label_1
_geom_torsion_atom_site_label_2
_geom_torsion_atom_site_label_3
_geom_torsion_atom_site_label_4
_geom_torsion
_geom_torsion_site_symmetry_1
_geom_torsion_site_symmetry_2
_geom_torsion_site_symmetry_3
_geom_torsion_site_symmetry_4
_geom_torsion_publ_flag
N7 C12 C11 C10 -2.1(6) . . . . ?
N7 C8 C9 C10 -0.6(7) . . . . ?
N19 C18 C13 C12 -0.2(6) . . . . ?
N19 C18 C13 C14 -178.3(4) . . . . ?
N19 C18 C17 C16 179.2(4) . . . . ?
C18 N19 C6 O20 -177.0(4) . . . . ?
C18 N19 C6 N7 2.9(6) . . . . ?
C18 C13 C12 N7 1.9(5) . . . . ?
C18 C13 C12 C11 -177.9(4) . . . . ?
C18 C13 C14 C15 -0.7(6) . . . . ?
C18 C17 C16 C15 -1.2(7) . . . . ?
C13 C18 C17 C16 -1.7(6) . . . . ?
C13 C12 C11 C10 177.7(4) . . . . ?
C13 C14 C15 C16 -2.2(7) . . . . ?
C12 N7 C6 O20 178.8(4) . . . . ?
C12 N7 C6 N19 -1.1(6) . . . . ?
C12 N7 C8 C9 -0.2(6) . . . . ?
C12 C13 C14 C15 -178.8(4) . . . . ?
C14 C13 C12 N7 180.0(4) . . . . ?
C14 C13 C12 C11 0.2(6) . . . . ?
C14 C15 C16 C17 3.1(7) . . . . ?
C17 C18 C13 C12 -179.2(4) . . . . ?
C17 C18 C13 C14 2.6(6) . . . . ?
C6 N7 C12 C13 -1.3(5) . . . . ?
C6 N7 C12 C11 178.5(4) . . . . ?
C6 N7 C8 C9 -177.5(4) . . . . ?
C6 N19 C18 C13 -2.3(6) . . . . ?
C6 N19 C18 C17 176.7(4) . . . . ?
C8 N7 C12 C13 -178.3(4) . . . . ?
C8 N7 C12 C11 1.5(6) . . . . ?
C8 N7 C6 O20 -4.0(6) . . . . ?
C8 N7 C6 N19 176.1(4) . . . . ?
C21 N19 C18 C13 173.1(4) . . . . ?
C21 N19 C18 C17 -7.9(6) . . . . ?
C21 N19 C6 O20 7.4(6) . . . . ?
C21 N19 C6 N7 -172.7(3) . . . . ?
C11 C10 C9 C8 0.0(7) . . . . ?
C9 C10 C11 C12 1.3(7) . . . . ?
